data_4001779
loop_
_publ_author_name
'Fukuda, Koichiro'
'Asaka, Toru'
'Hara, Shinji'
'Oyabu, Masayuki'
'Berghout, Abid'
'B\'echade, Emilie'
'Masson, Olivier'
'Julien, Isabelle'
'Thomas, Philippe'

_publ_section_title
;
 Crystal Structure and Oxide-Ion Conductivity alongc-Axis of Si-Deficient
 Apatite-Type Lanthanum Silicate
;
_journal_issue 10
_journal_name_full 'Chemistry of Materials'
_journal_page_first 2154
_journal_paper_doi 10.1021/cm400892p
_journal_volume 25
_journal_year 2013
_chemical_formula_moiety 'La9.50 O26 Si5.87'
_chemical_formula_sum 'La9.5 O26 Si5.87'
_chemical_formula_weight 1900.8
_chemical_name_systematic ' ?'
_space_group_IT_number 176
_symmetry_cell_setting hexagonal
_symmetry_Int_Tables_number 176
_symmetry_space_group_name_Hall '-P 6c'
_symmetry_space_group_name_H-M 'P 63/m'
_cell_angle_alpha 90
_cell_angle_beta 90
_cell_angle_gamma 120
_cell_formula_units_Z 1
_cell_length_a 9.70940(10)
_cell_length_b 9.70940(10)
_cell_length_c 7.18160(10)
_cell_measurement_reflns_used 6611
_cell_measurement_temperature 293
_cell_measurement_theta_max 46.08
_cell_measurement_theta_min 2.41
_cell_volume 586.323(12)
_diffrn_ambient_temperature 293
_diffrn_measured_fraction_theta_full 0.99
_diffrn_measured_fraction_theta_max 0.99
_diffrn_measurement_device_type 'Bruker APEXII CCD'
_diffrn_measurement_method '\f and \w'
_diffrn_radiation_source 'X-ray tube'
_diffrn_radiation_type 'Mo K\a'
_diffrn_radiation_wavelength 0.71073
_diffrn_reflns_av_R_equivalents 0.0282
_diffrn_reflns_av_sigmaI/netI 0.0197
_diffrn_reflns_limit_h_max 17
_diffrn_reflns_limit_h_min -19
_diffrn_reflns_limit_k_max 18
_diffrn_reflns_limit_k_min -18
_diffrn_reflns_limit_l_max 13
_diffrn_reflns_limit_l_min -13
_diffrn_reflns_number 17867
_diffrn_reflns_theta_full 44.7
_diffrn_reflns_theta_max 44.7
_diffrn_reflns_theta_min 2.42
_exptl_absorpt_coefficient_mu 17.313
_exptl_absorpt_correction_T_max 0.844
_exptl_absorpt_correction_T_min 0.607
_exptl_absorpt_correction_type multi-scan
_exptl_absorpt_process_details '(SADABS; Sheldrick, 1996)'
_exptl_crystal_colour colourless
_exptl_crystal_density_diffrn 5.384
_exptl_crystal_description prism
_exptl_crystal_F_000 832.0
_exptl_crystal_size_max 0.025
_exptl_crystal_size_mid 0.015
_exptl_crystal_size_min 0.010
_refine_diff_density_max 0.97
_refine_diff_density_min -0.60
_refine_ls_extinction_coef 590(50)
_refine_ls_extinction_method 'B-C type 1 Gaussian isotropic (Becker & Coppens, 1974)'
_refine_ls_goodness_of_fit_gt 1.04
_refine_ls_goodness_of_fit_ref 0.98
_refine_ls_number_constraints 1
_refine_ls_number_parameters 75
_refine_ls_number_reflns 1664
_refine_ls_number_restraints 0
_refine_ls_R_factor_all 0.0267
_refine_ls_R_factor_gt 0.0156
_refine_ls_shift/su_max 0.0353
_refine_ls_shift/su_mean 0.0043
_refine_ls_structure_factor_coef F
_refine_ls_weighting_details w=1/(\s^2^(F)+0.0001F^2^)
_refine_ls_weighting_scheme sigma
_refine_ls_wR_factor_gt 0.0173
_refine_ls_wR_factor_ref 0.0185
_reflns_number_gt 1312
_reflns_number_total 1664
_reflns_threshold_expression I>3\s(I)
_cod_data_source_file cm400892p_si_001.cif
_cod_data_source_block I
_cod_original_cell_volume 586.322(12)
_cod_original_formula_sum 'La9.50 O26 Si5.87'
_cod_database_code 4001779

loop_
_symmetry_equiv_pos_site_id
_symmetry_equiv_pos_as_xyz
1 x,y,z
2 -y,x-y,z
3 -x+y,-x,z
4 -x,-y,z+1/2
5 y,-x+y,z+1/2
6 x-y,x,z+1/2
7 -x,-y,-z
8 y,-x+y,-z
9 x-y,x,-z
10 x,y,-z+1/2
11 -y,x-y,-z+1/2
12 -x+y,-x,-z+1/2

loop_
_atom_site_label
_atom_site_type_symbol
_atom_site_fract_x
_atom_site_fract_y
_atom_site_fract_z
_atom_site_adp_type
_atom_site_U_iso_or_equiv
_atom_site_symmetry_multiplicity
_atom_site_occupancy
_atom_site_calc_flag
La1 La 0.333333 0.666667 0.00071(6) Uani 0.01497(14) 4 0.8756(13) d
La2 La 0.23926(3) 0.22711(3) 0.25 Uani 0.01179(13) 6 1 d
Si3 Si 0.03001(6) 0.40278(7) 0.25 Uani 0.00768(16) 6 0.9788(6) d
O1 O 0.12231(18) 0.59545(18) 0.25 Uani 0.0160(5) 6 1 d
O2 O 0.4863(2) 0.16131(19) 0.25 Uani 0.0192(6) 6 1 d
O3a O 0.059(3) 0.303(3) 0.089(2) Uani 0.011(4) 12 0.20(3) d
O3b O 0.0965(8) 0.3547(12) 0.0659(5) Uani 0.0160(15) 12 0.80(3) d
O4 O 0 0 0.25 Uani 0.072(3) 2 1 d

loop_
_atom_site_aniso_label
_atom_site_aniso_type_symbol
_atom_site_aniso_U_11
_atom_site_aniso_U_22
_atom_site_aniso_U_33
_atom_site_aniso_U_12
_atom_site_aniso_U_13
_atom_site_aniso_U_23
La1 La 0.01011(17) 0.01011(17) 0.0247(3) 0.00505(8) 0 0
La2 La 0.01260(17) 0.01277(16) 0.01224(16) 0.00804(11) 0 0
Si3 Si 0.0069(2) 0.0090(2) 0.00721(18) 0.00395(17) 0 0
O1 O 0.0153(7) 0.0100(6) 0.0238(7) 0.0071(5) 0 0
O2 O 0.0230(8) 0.0095(6) 0.0178(6) 0.0026(6) 0 0
O3a O 0.012(4) 0.013(6) 0.009(2) 0.008(5) -0.001(3) -0.003(3)
O3b O 0.0178(13) 0.024(2) 0.0090(7) 0.0125(18) -0.0015(8) -0.0048(10)
O4 O 0.0183(11) 0.0183(11) 0.180(7) 0.0091(5) 0 0

loop_
_atom_type_symbol
_atom_type_scat_dispersion_real
_atom_type_scat_dispersion_imag
_atom_type_scat_source
_atom_type_scat_Cromer_Mann_a1
_atom_type_scat_Cromer_Mann_b1
_atom_type_scat_Cromer_Mann_a2
_atom_type_scat_Cromer_Mann_b2
_atom_type_scat_Cromer_Mann_a3
_atom_type_scat_Cromer_Mann_b3
_atom_type_scat_Cromer_Mann_a4
_atom_type_scat_Cromer_Mann_b4
_atom_type_scat_Cromer_Mann_c
La -0.2871 2.4523 'International Tables Vol C tables 4.2.6.8 and 6.1.1.4' 20.577999 2.94817 19.599001 0.244475 11.3727 18.7726 3.28719 133.123993 2.14678
O 0.0106 0.0060 'International Tables Vol C tables 4.2.6.8 and 6.1.1.4' 3.0485 13.2771 2.2868 5.7011 1.5463 0.3239 0.867 32.908901 0.2508
Si 0.0817 0.0704 'International Tables Vol C tables 4.2.6.8 and 6.1.1.4' 6.2915 2.4386 3.0353 32.333698 1.9891 0.6785 1.541 81.693703 1.1407

loop_
_geom_angle_atom_site_label_1
_geom_angle_atom_site_label_2
_geom_angle_atom_site_label_3
_geom_angle_site_symmetry_1
_geom_angle_site_symmetry_3
_geom_angle
O1 La1 O1 . 2_665 75.90(6)
O1 La1 O1 . 3_565 75.90(5)
O1 La1 O2 . 4_664 153.43(7)
O1 La1 O2 . 5_564 93.19(5)
O1 La1 O2 . 6_554 125.49(5)
O1 La1 O3b . . 57.93(17)
O1 La1 O3b . 2_665 125.26(9)
O1 La1 O3b . 3_565 66.27(14)
O1 La1 O1 2_665 3_565 75.90(7)
O1 La1 O2 2_665 4_664 125.49(6)
O1 La1 O2 2_665 5_564 153.43(6)
O1 La1 O2 2_665 6_554 93.19(7)
O1 La1 O3b 2_665 . 66.27(16)
O1 La1 O3b 2_665 2_665 57.93(17)
O1 La1 O3b 2_665 3_565 125.26(10)
O1 La1 O2 3_565 4_664 93.19(4)
O1 La1 O2 3_565 5_564 125.49(8)
O1 La1 O2 3_565 6_554 153.43(9)
O1 La1 O3b 3_565 . 125.26(9)
O1 La1 O3b 3_565 2_665 66.3(2)
O1 La1 O3b 3_565 3_565 57.93(17)
O2 La1 O2 4_664 5_564 73.28(5)
O2 La1 O2 4_664 6_554 73.28(5)
O2 La1 O3b 4_664 . 140.92(11)
O2 La1 O3b 4_664 2_665 68.69(14)
O2 La1 O3b 4_664 3_565 87.35(14)
O2 La1 O2 5_564 6_554 73.28(8)
O2 La1 O3b 5_564 . 87.35(15)
O2 La1 O3b 5_564 2_665 140.92(10)
O2 La1 O3b 5_564 3_565 68.69(15)
O2 La1 O3b 6_554 . 68.69(14)
O2 La1 O3b 6_554 2_665 87.3(2)
O2 La1 O3b 6_554 3_565 140.92(12)
O3b La1 O3b . 2_665 117.2(3)
O3b La1 O3b . 3_565 117.2(3)
O3b La1 O3b 2_665 3_565 117.2(3)
O1 La2 O2 2_665 . 98.10(6)
O1 La2 O3b 2_665 . 68.75(15)
O1 La2 O3b 2_665 5_555 82.6(2)
O1 La2 O3b 2_665 8_555 82.6(2)
O1 La2 O3b 2_665 10_555 68.75(15)
O1 La2 O3a 2_665 . 78.2(5)
O1 La2 O3a 2_665 3_555 139.8(5)
O1 La2 O3a 2_665 5_555 86.0(8)
O1 La2 O3a 2_665 8_555 86.0(8)
O1 La2 O3a 2_665 10_555 78.2(5)
O1 La2 O3a 2_665 12_555 139.8(5)
O1 La2 O4 2_665 . 150.82(6)
O2 La2 O3b . . 145.94(12)
O2 La2 O3b . 5_555 68.8(3)
O2 La2 O3b . 8_555 68.8(3)
O2 La2 O3b . 10_555 145.94(12)
O2 La2 O3a . . 152.0(5)
O2 La2 O3a . 3_555 51.5(7)
O2 La2 O3a . 5_555 78.5(9)
O2 La2 O3a . 8_555 78.5(9)
O2 La2 O3a . 10_555 152.0(5)
O2 La2 O3a . 12_555 51.5(7)
O2 La2 O4 . . 111.08(3)
O3b La2 O3b . 5_555 135.6(3)
O3b La2 O3b . 8_555 78.2(3)
O3b La2 O3b . 10_555 60.28(19)
O3b La2 O3a . . 10.3(5)
O3b La2 O3a . 3_555 119.6(6)
O3b La2 O3a . 5_555 129.1(10)
O3b La2 O3a . 8_555 69.6(10)
O3b La2 O3a . 10_555 58.8(5)
O3b La2 O3a . 12_555 151.3(6)
O3b La2 O4 . . 86.20(14)
O3b La2 O3b 5_555 8_555 132.1(3)
O3b La2 O3b 5_555 10_555 78.2(3)
O3b La2 O3a 5_555 . 136.7(6)
O3b La2 O3a 5_555 3_555 104.4(6)
O3b La2 O3a 5_555 5_555 11.1(7)
O3b La2 O3a 5_555 8_555 143.2(7)
O3b La2 O3a 5_555 10_555 83.2(5)
O3b La2 O3a 5_555 12_555 63.3(4)
O3b La2 O4 5_555 . 107.48(18)
O3b La2 O3b 8_555 10_555 135.6(3)
O3b La2 O3a 8_555 . 83.2(5)
O3b La2 O3a 8_555 3_555 63.3(4)
O3b La2 O3a 8_555 5_555 143.2(7)
O3b La2 O3a 8_555 8_555 11.1(7)
O3b La2 O3a 8_555 10_555 136.7(6)
O3b La2 O3a 8_555 12_555 104.4(6)
O3b La2 O4 8_555 . 107.48(18)
O3b La2 O3a 10_555 . 58.8(5)
O3b La2 O3a 10_555 3_555 151.3(6)
O3b La2 O3a 10_555 5_555 69.6(10)
O3b La2 O3a 10_555 8_555 129.1(10)
O3b La2 O3a 10_555 10_555 10.3(5)
O3b La2 O3a 10_555 12_555 119.6(6)
O3b La2 O4 10_555 . 86.20(14)
O3a La2 O3a . 3_555 115.3(8)
O3a La2 O3a . 5_555 128.3(11)
O3a La2 O3a . 8_555 73.5(10)
O3a La2 O3a . 10_555 55.2(7)
O3a La2 O3a . 12_555 141.4(8)
O3a La2 O4 . . 76.0(5)
O3a La2 O3a 3_555 5_555 108.4(11)
O3a La2 O3a 3_555 8_555 64.6(10)
O3a La2 O3a 3_555 10_555 141.4(8)
O3a La2 O3a 3_555 12_555 44.9(5)
O3a La2 O4 3_555 . 65.5(6)
O3a La2 O3a 5_555 8_555 154.3(10)
O3a La2 O3a 5_555 10_555 73.5(10)
O3a La2 O3a 5_555 12_555 64.6(10)
O3a La2 O4 5_555 . 99.4(6)
O3a La2 O3a 8_555 10_555 128.3(11)
O3a La2 O3a 8_555 12_555 108.4(11)
O3a La2 O4 8_555 . 99.4(6)
O3a La2 O3a 10_555 12_555 115.3(8)
O3a La2 O4 10_555 . 76.0(5)
O3a La2 O4 12_555 . 65.5(6)
O1 Si3 O2 . 2_555 112.46(13)
O1 Si3 O3b . . 105.0(3)
O1 Si3 O3b . 10_555 105.0(3)
O1 Si3 O3a . . 121.9(7)
O1 Si3 O3a . 10_555 121.9(7)
O2 Si3 O3b 2_555 . 113.0(2)
O2 Si3 O3b 2_555 10_555 113.0(2)
O2 Si3 O3a 2_555 . 102.9(9)
O2 Si3 O3a 2_555 10_555 102.9(9)
O3b Si3 O3b . 10_555 107.7(4)
O3b Si3 O3a . . 17.0(8)
O3b Si3 O3a . 10_555 101.3(10)
O3b Si3 O3a 10_555 . 101.3(10)
O3b Si3 O3a 10_555 10_555 17.0(8)
O3a Si3 O3a . 10_555 91.0(13)

loop_
_geom_bond_atom_site_label_1
_geom_bond_atom_site_label_2
_geom_bond_site_symmetry_2
_geom_bond_distance
La1 O1 . 2.5425(14)
La1 O1 2_665 2.543(2)
La1 O1 3_565 2.5425(11)
La1 O2 4_664 2.4847(10)
La1 O2 5_564 2.4847(17)
La1 O2 6_554 2.4847(16)
La1 O3a . 3.25(2)
La1 O3a 2_665 3.25(3)
La1 O3a 3_565 3.25(4)
La1 O3b . 2.776(7)
La1 O3b 2_665 2.776(10)
La1 O3b 3_565 2.776(11)
La2 O1 2_665 2.525(2)
La2 O2 . 2.774(2)
La2 O3a . 2.50(3)
La2 O3a 10_555 2.50(3)
La2 O3a 5_555 2.497(16)
La2 O3a 8_555 2.497(16)
La2 O3a 3_555 3.03(3)
La2 O3a 12_555 3.03(3)
La2 O3b . 2.633(9)
La2 O3b 10_555 2.633(9)
La2 O3b 5_555 2.482(5)
La2 O3b 8_555 2.482(5)
La2 O4 . 2.2664(2)
Si3 O1 . 1.6201(18)
Si3 O2 2_555 1.6180(19)
Si3 O3a . 1.62(3)
Si3 O3a 10_555 1.62(3)
Si3 O3b . 1.637(7)
Si3 O3b 10_555 1.637(7)
